data_4516725
loop_
_publ_author_name
'Bose, Shubhankar Kumar'
'Brand, Simon'
'Omoregie, Helen Oluwatola'
'Haehnel, Martin'
'Maier, Jonathan'
'Bringmann, Gerhard'
'Marder, Todd B.'

_publ_section_title
;
 Highly Efficient Synthesis of Alkylboronate Esters via Cu(II)-Catalyzed
 Borylation of Unactivated Alkyl Bromides and Chlorides in Air
;
_journal_issue 12
_journal_name_full 'ACS Catalysis'
_journal_page_first 8332
_journal_paper_doi 10.1021/acscatal.6b02918
_journal_volume 6
_journal_year 2016
_chemical_formula_moiety 'C138 H106 B6 O27'
_chemical_formula_sum 'C138 H106 B6 O27'
_chemical_formula_weight 2261.08
_space_group_crystal_system triclinic
_space_group_IT_number 2
_space_group_name_Hall '-P 1'
_space_group_name_H-M_alt 'P -1'
_atom_sites_solution_hydrogens geom
_atom_sites_solution_secondary iterative
_audit_creation_method SHELXL-2014/7
_cell_angle_alpha 95.8240(10)
_cell_angle_beta 98.1820(10)
_cell_angle_gamma 102.5310(10)
_cell_formula_units_Z 1
_cell_length_a 9.5117(4)
_cell_length_b 16.2069(7)
_cell_length_c 19.2829(8)
_cell_measurement_reflns_used 9396
_cell_measurement_temperature 100(2)
_cell_measurement_theta_max 26.11
_cell_measurement_theta_min 2.15
_cell_volume 2845.1(2)
_computing_cell_refinement 'Saint+ ver. V8.34A (Bruker AXS)'
_computing_data_collection 'APEX2 ver. 2014.9 (Bruker AXS)'
_computing_data_reduction 'Saint+ ver. V8.34A (Bruker AXS)'
_computing_molecular_graphics 'ShelXLe (Huebschle et all, 2011)'
_computing_publication_material 'SHELXL-2014/7 (Sheldrick, 2014)'
_computing_structure_refinement 'SHELXL-2014/7 (Sheldrick, 2014)'
_computing_structure_solution 'SHELXT (Sheldrick, 2012)'
_diffrn_ambient_temperature 100(2)
_diffrn_detector 'CCD area detector (Apex2)'
_diffrn_detector_area_resol_mean 8.333
_diffrn_measured_fraction_theta_full 1.000
_diffrn_measured_fraction_theta_max 0.998
_diffrn_measurement_device_type 'Bruker X8-APEX II'
_diffrn_measurement_method '\f and \w scans'
_diffrn_radiation_type MoK\a
_diffrn_radiation_wavelength 0.71073
_diffrn_reflns_av_R_equivalents 0.0317
_diffrn_reflns_av_unetI/netI 0.0274
_diffrn_reflns_Laue_measured_fraction_full 1.000
_diffrn_reflns_Laue_measured_fraction_max 0.998
_diffrn_reflns_limit_h_max 9
_diffrn_reflns_limit_h_min -12
_diffrn_reflns_limit_k_max 20
_diffrn_reflns_limit_k_min -20
_diffrn_reflns_limit_l_max 24
_diffrn_reflns_limit_l_min -24
_diffrn_reflns_number 70333
_diffrn_reflns_point_group_measured_fraction_full 1.000
_diffrn_reflns_point_group_measured_fraction_max 0.998
_diffrn_reflns_theta_full 25.242
_diffrn_reflns_theta_max 26.793
_diffrn_reflns_theta_min 1.299
_diffrn_source 'rotating anode (Nonius FR-591)'
_exptl_absorpt_coefficient_mu 0.090
_exptl_absorpt_correction_T_max 0.7454
_exptl_absorpt_correction_T_min 0.7171
_exptl_absorpt_correction_type multi-scan
_exptl_absorpt_process_details 'SadAbs 2014/5 (Bruker AXS)'
_exptl_crystal_colour orange
_exptl_crystal_density_diffrn 1.320
_exptl_crystal_description block
_exptl_crystal_F_000 1180
_exptl_crystal_size_max 0.477
_exptl_crystal_size_mid 0.438
_exptl_crystal_size_min 0.392
_refine_diff_density_max 0.541
_refine_diff_density_min -0.270
_refine_diff_density_rms 0.045
_refine_ls_extinction_method none
_refine_ls_goodness_of_fit_ref 1.022
_refine_ls_hydrogen_treatment constr
_refine_ls_matrix_type full
_refine_ls_number_parameters 793
_refine_ls_number_reflns 12128
_refine_ls_number_restraints 26
_refine_ls_restrained_S_all 1.028
_refine_ls_R_factor_all 0.0628
_refine_ls_R_factor_gt 0.0426
_refine_ls_shift/su_max 0.001
_refine_ls_shift/su_mean 0.000
_refine_ls_structure_factor_coef Fsqd
_refine_ls_weighting_details 'w=1/[\s^2^(Fo^2^)+(0.0616P)^2^+0.9096P] where P=(Fo^2^+2Fc^2^)/3'
_refine_ls_weighting_scheme calc
_refine_ls_wR_factor_gt 0.1085
_refine_ls_wR_factor_ref 0.1204
_reflns_Friedel_coverage 0.000
_reflns_number_gt 9219
_reflns_number_total 12128
_reflns_threshold_expression 'I > 2\s(I)'
_cod_data_source_file cs6b02918_si_002.cif
_cod_data_source_block MaHa124_multiscan
_cod_database_code 4516725
_shelx_shelxl_version_number 2014/7
_shelx_space_group_comment
;
The symmetry employed for this shelxl refinement is uniquely defined
by the following loop, which should always be used as a source of
symmetry information in preference to the above space-group names.
They are only intended as comments.
;
_shelx_estimated_absorpt_t_min 0.958
_shelx_estimated_absorpt_t_max 0.965

loop_
_space_group_symop_operation_xyz
'x, y, z'
'-x, -y, -z'

loop_
_atom_site_label
_atom_site_type_symbol
_atom_site_fract_x
_atom_site_fract_y
_atom_site_fract_z
_atom_site_U_iso_or_equiv
_atom_site_adp_type
_atom_site_occupancy
_atom_site_site_symmetry_order
_atom_site_calc_flag
_atom_site_refinement_flags_posn
_atom_site_refinement_flags_adp
_atom_site_refinement_flags_occupancy
B1 B 0.6775(2) 0.32304(12) 0.36448(9) 0.0244(4) Uani 1 1 d . . .
B2 B 0.83118(19) 0.17328(11) 0.62088(10) 0.0240(4) Uani 1 1 d . . .
B3 B 0.91467(19) 0.12805(11) 0.09488(10) 0.0248(4) Uani 1 1 d . . .
O1 O 0.73837(12) 0.38292(7) 0.43151(6) 0.0279(3) Uani 1 1 d . . .
O2 O 0.77749(12) 0.26601(8) 0.35241(6) 0.0306(3) Uani 1 1 d . . .
O3 O 0.53240(11) 0.27322(7) 0.36894(5) 0.0232(2) Uani 1 1 d . . .
O4 O 0.66186(11) 0.37107(7) 0.30557(5) 0.0247(2) Uani 1 1 d . . .
O5 O 0.71941(12) 0.22483(7) 0.62650(6) 0.0258(2) Uani 1 1 d . . .
O6 O 0.77876(12) 0.10535(7) 0.55925(6) 0.0270(2) Uani 1 1 d . . .
O7 O 0.96926(11) 0.22896(7) 0.61293(5) 0.0265(2) Uani 1 1 d . . .
O8 O 0.85684(11) 0.13670(7) 0.68561(6) 0.0246(2) Uani 1 1 d . . .
O9 O 0.80977(11) 0.04529(7) 0.06803(6) 0.0298(3) Uani 1 1 d . . .
O10 O 1.06031(11) 0.11297(7) 0.12361(6) 0.0286(3) Uani 1 1 d . . .
O11 O 0.86100(11) 0.17414(7) 0.14981(6) 0.0234(2) Uani 1 1 d . . .
O12 O 0.93129(11) 0.18177(7) 0.03868(6) 0.0253(2) Uani 1 1 d . . .
O13 O 0.65845(14) 0.37435(9) 0.82402(7) 0.0443(3) Uani 1 1 d . . .
C1 C 0.84113(15) 0.37123(9) 0.47907(7) 0.0180(3) Uani 1 1 d . . .
C2 C 0.87559(15) 0.43071(9) 0.54512(7) 0.0189(3) Uani 1 1 d . . .
C3 C 0.99783(17) 0.43371(10) 0.59569(8) 0.0257(3) Uani 1 1 d . . .
H3 H 1.0606 0.3967 0.5877 0.031 Uiso 1 1 calc R U .
C4 C 1.02770(18) 0.49065(11) 0.65760(9) 0.0300(4) Uani 1 1 d . . .
H4 H 1.1112 0.4927 0.6919 0.036 Uiso 1 1 calc R U .
C5 C 0.93652(18) 0.54436(10) 0.66961(8) 0.0276(4) Uani 1 1 d . . .
H5 H 0.9577 0.5835 0.7120 0.033 Uiso 1 1 calc R U .
C6 C 0.81439(18) 0.54127(10) 0.62002(9) 0.0277(3) Uani 1 1 d . . .
H6 H 0.7517 0.5781 0.6285 0.033 Uiso 1 1 calc R U .
C7 C 0.78350(17) 0.48462(9) 0.55818(8) 0.0241(3) Uani 1 1 d . . .
H7 H 0.6992 0.4824 0.5244 0.029 Uiso 1 1 calc R U .
C8 C 0.91199(16) 0.30651(9) 0.46635(8) 0.0210(3) Uani 1 1 d . . .
H8 H 0.9839 0.2971 0.5023 0.025 Uiso 1 1 calc R U .
C9 C 0.87862(15) 0.25565(9) 0.40178(8) 0.0188(3) Uani 1 1 d . . .
C10 C 0.95338(16) 0.18810(9) 0.38300(8) 0.0208(3) Uani 1 1 d . . .
C11 C 1.06047(17) 0.16869(10) 0.43179(9) 0.0258(3) Uani 1 1 d . . .
H11 H 1.0869 0.1996 0.4781 0.031 Uiso 1 1 calc R U .
C12 C 1.12841(19) 0.10426(11) 0.41276(9) 0.0314(4) Uani 1 1 d . . .
H12 H 1.2020 0.0916 0.4459 0.038 Uiso 1 1 calc R U .
C13 C 1.08927(18) 0.05819(10) 0.34541(10) 0.0310(4) Uani 1 1 d . . .
H13 H 1.1351 0.0136 0.3327 0.037 Uiso 1 1 calc R U .
C14 C 0.98315(18) 0.07737(10) 0.29664(9) 0.0291(4) Uani 1 1 d . . .
H14 H 0.9568 0.0461 0.2505 0.035 Uiso 1 1 calc R U .
C15 C 0.91544(17) 0.14204(10) 0.31509(8) 0.0233(3) Uani 1 1 d . . .
H15 H 0.8431 0.1551 0.2815 0.028 Uiso 1 1 calc R U .
C16 C 0.43840(16) 0.29403(9) 0.31640(8) 0.0198(3) Uani 1 1 d . . .
C17 C 0.28939(17) 0.26511(10) 0.30035(9) 0.0264(3) Uani 1 1 d . . .
H17 H 0.2376 0.2263 0.3269 0.032 Uiso 1 1 calc R U .
C18 C 0.21721(18) 0.29488(11) 0.24365(9) 0.0323(4) Uani 1 1 d . . .
H18 H 0.1140 0.2761 0.2312 0.039 Uiso 1 1 calc R U .
C19 C 0.2926(2) 0.35092(11) 0.20521(9) 0.0348(4) Uani 1 1 d . . .
H19 H 0.2403 0.3699 0.1666 0.042 Uiso 1 1 calc R U .
C20 C 0.44533(19) 0.38077(10) 0.22185(8) 0.0292(4) Uani 1 1 d . . .
H20 H 0.4977 0.4194 0.1954 0.035 Uiso 1 1 calc R U .
C21 C 0.51529(16) 0.35126(9) 0.27848(8) 0.0206(3) Uani 1 1 d . . .
C22 C 0.62231(16) 0.22854(9) 0.57274(8) 0.0209(3) Uani 1 1 d . . .
C23 C 0.54155(16) 0.29542(9) 0.58317(8) 0.0222(3) Uani 1 1 d . . .
C24 C 0.57558(17) 0.35053(10) 0.64694(9) 0.0267(3) Uani 1 1 d . . .
H24 H 0.6448 0.3417 0.6844 0.032 Uiso 1 1 calc R U .
C25 C 0.50900(18) 0.41768(10) 0.65561(9) 0.0308(4) Uani 1 1 d . . .
H25 H 0.5333 0.4552 0.6989 0.037 Uiso 1 1 calc R U .
C26 C 0.40707(19) 0.43059(11) 0.60152(10) 0.0323(4) Uani 1 1 d . . .
H26 H 0.3633 0.4777 0.6072 0.039 Uiso 1 1 calc R U .
C27 C 0.36907(19) 0.37441(11) 0.53891(9) 0.0322(4) Uani 1 1 d . . .
H27 H 0.2966 0.3821 0.5024 0.039 Uiso 1 1 calc R U .
C28 C 0.43591(17) 0.30741(10) 0.52923(9) 0.0275(3) Uani 1 1 d . . .
H28 H 0.4102 0.2696 0.4860 0.033 Uiso 1 1 calc R U .
C29 C 0.60011(16) 0.17273(10) 0.51066(8) 0.0232(3) Uani 1 1 d . . .
H29 H 0.5325 0.1778 0.4709 0.028 Uiso 1 1 calc R U .
C30 C 0.67717(16) 0.10950(10) 0.50696(8) 0.0220(3) Uani 1 1 d . . .
C31 C 0.65163(17) 0.04226(10) 0.44648(8) 0.0249(3) Uani 1 1 d . . .
C32 C 0.52210(18) 0.02266(11) 0.39737(9) 0.0304(4) Uani 1 1 d . . .
H32 H 0.4503 0.0545 0.4019 0.037 Uiso 1 1 calc R U .
C33 C 0.4981(2) -0.04289(12) 0.34220(9) 0.0384(4) Uani 1 1 d . . .
H33 H 0.4093 -0.0565 0.3093 0.046 Uiso 1 1 calc R U .
C34 C 0.6029(2) -0.08852(12) 0.33488(10) 0.0412(5) Uani 1 1 d . . .
H34 H 0.5856 -0.1338 0.2971 0.049 Uiso 1 1 calc R U .
C35 C 0.7331(2) -0.06885(11) 0.38225(10) 0.0388(4) Uani 1 1 d . . .
H35 H 0.8055 -0.1000 0.3764 0.047 Uiso 1 1 calc R U .
C36 C 0.75779(19) -0.00367(10) 0.43824(9) 0.0301(4) Uani 1 1 d . . .
H36 H 0.8469 0.0097 0.4709 0.036 Uiso 1 1 calc R U .
C37 C 1.06370(17) 0.23081(10) 0.67403(8) 0.0248(3) Uani 1 1 d . . .
C38 C 1.20376(18) 0.27847(12) 0.69384(9) 0.0341(4) Uani 1 1 d . . .
H38 H 1.2479 0.3162 0.6643 0.041 Uiso 1 1 calc R U .
C39 C 1.2798(2) 0.26957(14) 0.75930(10) 0.0413(5) Uani 1 1 d . . .
H39 H 1.3768 0.3025 0.7750 0.050 Uiso 1 1 calc R U .
C40 C 1.2155(2) 0.21359(14) 0.80133(10) 0.0422(5) Uani 1 1 d . . .
H40 H 1.2697 0.2080 0.8452 0.051 Uiso 1 1 calc R U .
C41 C 1.07215(19) 0.16499(12) 0.78048(9) 0.0327(4) Uani 1 1 d . . .
H41 H 1.0279 0.1263 0.8093 0.039 Uiso 1 1 calc R U .
C42 C 0.99769(17) 0.17541(10) 0.71672(8) 0.0238(3) Uani 1 1 d . . .
C43 C 0.84743(16) -0.02745(9) 0.05951(7) 0.0202(3) Uani 1 1 d . . .
C44 C 0.72747(16) -0.10138(9) 0.02867(7) 0.0202(3) Uani 1 1 d . . .
C45 C 0.58388(17) -0.09116(10) 0.01997(9) 0.0272(3) Uani 1 1 d . . .
H45 H 0.5656 -0.0368 0.0331 0.033 Uiso 1 1 calc R U .
C46 C 0.46873(18) -0.15978(11) -0.00764(10) 0.0331(4) Uani 1 1 d . . .
H46 H 0.3714 -0.1527 -0.0128 0.040 Uiso 1 1 calc R U .
C47 C 0.49430(18) -0.23880(11) -0.02789(9) 0.0304(4) Uani 1 1 d . . .
H47 H 0.4148 -0.2858 -0.0471 0.036 Uiso 1 1 calc R U .
C48 C 0.63632(18) -0.24927(10) -0.02003(9) 0.0285(4) Uani 1 1 d . . .
H48 H 0.6540 -0.3035 -0.0343 0.034 Uiso 1 1 calc R U .
C49 C 0.75248(17) -0.18120(10) 0.00844(8) 0.0248(3) Uani 1 1 d . . .
H49 H 0.8494 -0.1889 0.0142 0.030 Uiso 1 1 calc R U .
C50 C 0.99064(16) -0.03230(9) 0.07967(7) 0.0200(3) Uani 1 1 d . . .
H50 H 1.0176 -0.0850 0.0706 0.024 Uiso 1 1 calc R U .
C51 C 1.09493(16) 0.03979(9) 0.11308(7) 0.0196(3) Uani 1 1 d . . .
C52 C 1.24774(15) 0.03997(9) 0.13928(7) 0.0197(3) Uani 1 1 d . . .
C53 C 1.29542(17) -0.03600(10) 0.13662(9) 0.0264(3) Uani 1 1 d . . .
H53 H 1.2282 -0.0888 0.1183 0.032 Uiso 1 1 calc R U .
C54 C 1.44024(17) -0.03429(11) 0.16062(9) 0.0294(4) Uani 1 1 d . . .
H54 H 1.4720 -0.0860 0.1593 0.035 Uiso 1 1 calc R U .
C55 C 1.53934(17) 0.04279(11) 0.18663(9) 0.0292(4) Uani 1 1 d . . .
H55 H 1.6390 0.0438 0.2025 0.035 Uiso 1 1 calc R U .
C56 C 1.49326(17) 0.11794(11) 0.18943(9) 0.0296(4) Uani 1 1 d . . .
H56 H 1.5614 0.1705 0.2074 0.036 Uiso 1 1 calc R U .
C57 C 1.34820(16) 0.11717(10) 0.16625(8) 0.0240(3) Uani 1 1 d . . .
H57 H 1.3170 0.1691 0.1687 0.029 Uiso 1 1 calc R U .
C58 C 0.86401(15) 0.25337(9) 0.13079(8) 0.0210(3) Uani 1 1 d . . .
C59 C 0.83029(17) 0.32131(10) 0.16804(9) 0.0270(3) Uani 1 1 d . . .
H59 H 0.7991 0.3173 0.2125 0.032 Uiso 1 1 calc R U .
C60 C 0.84409(19) 0.39662(11) 0.13728(10) 0.0364(4) Uani 1 1 d . . .
H60 H 0.8214 0.4449 0.1614 0.044 Uiso 1 1 calc R U .
C61 C 0.8898(2) 0.40244(11) 0.07278(10) 0.0387(4) Uani 1 1 d . . .
H61 H 0.8984 0.4546 0.0534 0.046 Uiso 1 1 calc R U .
C62 C 0.92374(18) 0.33270(11) 0.03540(9) 0.0319(4) Uani 1 1 d . . .
H62 H 0.9560 0.3364 -0.0088 0.038 Uiso 1 1 calc R U .
C63 C 0.90833(16) 0.25900(10) 0.06539(8) 0.0227(3) Uani 1 1 d . . .
C66 C 0.8925(2) 0.35424(14) 0.81475(14) 0.0568(6) Uani 1 1 d . . .
H66A H 0.9892 0.3701 0.8459 0.068 Uiso 1 1 calc R U .
H66B H 0.9072 0.3477 0.7649 0.068 Uiso 1 1 calc R U .
C65 C 0.7989(2) 0.27201(13) 0.83210(11) 0.0476(5) Uani 1 1 d . . .
H65A H 0.7669 0.2282 0.7898 0.057 Uiso 1 1 calc R U .
H65B H 0.8531 0.2488 0.8702 0.057 Uiso 1 1 calc R U .
C64 C 0.6697(2) 0.30019(14) 0.85613(12) 0.0477(5) Uani 1 1 d . . .
H64A H 0.5792 0.2547 0.8408 0.057 Uiso 1 1 calc R U .
H64B H 0.6860 0.3136 0.9083 0.057 Uiso 1 1 calc R U .
C67 C 0.8053(2) 0.42053(13) 0.82791(12) 0.0506(5) Uani 1 1 d . . .
H67A H 0.8426 0.4545 0.8751 0.061 Uiso 1 1 calc R U .
H67B H 0.8119 0.4596 0.7916 0.061 Uiso 1 1 calc R U .
O14 O 0.7110(5) 0.5628(3) 0.0247(2) 0.0925(14) Uani 0.5 1 d . . P
C68 C 0.6211(7) 0.5661(4) 0.0760(3) 0.0826(13) Uani 0.5 1 d D U P
C69 C 0.4681(8) 0.5091(5) 0.0415(4) 0.0890(13) Uani 0.5 1 d D U P
C70 C 0.4674(7) 0.4976(5) -0.0401(4) 0.0842(12) Uani 0.5 1 d D U P
C71 C 0.6347(7) 0.5057(4) -0.0359(4) 0.0810(13) Uani 0.5 1 d D U P

loop_
_atom_site_aniso_label
_atom_site_aniso_U_11
_atom_site_aniso_U_22
_atom_site_aniso_U_33
_atom_site_aniso_U_23
_atom_site_aniso_U_13
_atom_site_aniso_U_12
B1 0.0255(9) 0.0284(9) 0.0186(8) -0.0031(7) -0.0022(7) 0.0120(7)
B2 0.0252(9) 0.0233(9) 0.0231(9) 0.0029(7) 0.0008(7) 0.0071(7)
B3 0.0188(8) 0.0239(9) 0.0306(10) -0.0010(7) 0.0015(7) 0.0062(7)
O1 0.0278(6) 0.0330(6) 0.0216(6) -0.0056(5) -0.0066(5) 0.0153(5)
O2 0.0285(6) 0.0396(7) 0.0227(6) -0.0075(5) -0.0070(5) 0.0188(5)
O3 0.0269(6) 0.0259(6) 0.0180(5) 0.0046(4) 0.0004(4) 0.0104(5)
O4 0.0206(5) 0.0297(6) 0.0212(6) 0.0015(5) -0.0003(4) 0.0041(4)
O5 0.0275(6) 0.0247(6) 0.0240(6) -0.0002(4) -0.0024(5) 0.0094(5)
O6 0.0271(6) 0.0283(6) 0.0256(6) 0.0000(5) 0.0001(5) 0.0110(5)
O7 0.0254(6) 0.0332(6) 0.0192(5) 0.0090(5) -0.0011(4) 0.0041(5)
O8 0.0256(6) 0.0241(5) 0.0250(6) 0.0068(4) 0.0043(4) 0.0065(4)
O9 0.0192(5) 0.0221(6) 0.0451(7) -0.0037(5) -0.0009(5) 0.0061(4)
O10 0.0188(5) 0.0226(6) 0.0415(7) -0.0038(5) -0.0015(5) 0.0070(4)
O11 0.0216(5) 0.0247(5) 0.0241(6) 0.0026(4) 0.0033(4) 0.0068(4)
O12 0.0227(5) 0.0279(6) 0.0247(6) -0.0026(5) 0.0047(4) 0.0066(5)
O13 0.0430(8) 0.0438(8) 0.0413(8) 0.0058(6) -0.0010(6) 0.0049(6)
C1 0.0150(7) 0.0212(7) 0.0163(7) 0.0054(6) 0.0020(5) 0.0002(5)
C2 0.0200(7) 0.0176(7) 0.0173(7) 0.0038(6) 0.0031(6) 0.0001(6)
C3 0.0209(8) 0.0302(8) 0.0232(8) -0.0009(7) 0.0002(6) 0.0044(6)
C4 0.0241(8) 0.0367(9) 0.0230(8) -0.0025(7) -0.0041(6) 0.0018(7)
C5 0.0310(9) 0.0237(8) 0.0214(8) -0.0039(6) 0.0023(7) -0.0035(7)
C6 0.0337(9) 0.0217(8) 0.0266(8) -0.0006(6) 0.0033(7) 0.0071(7)
C7 0.0288(8) 0.0213(7) 0.0202(8) 0.0025(6) -0.0014(6) 0.0054(6)
C8 0.0207(7) 0.0239(7) 0.0183(7) 0.0044(6) -0.0004(6) 0.0067(6)
C9 0.0153(7) 0.0225(7) 0.0184(7) 0.0065(6) 0.0019(6) 0.0024(6)
C10 0.0199(7) 0.0214(7) 0.0219(8) 0.0046(6) 0.0048(6) 0.0048(6)
C11 0.0255(8) 0.0300(8) 0.0242(8) 0.0073(7) 0.0043(6) 0.0099(7)
C12 0.0303(9) 0.0335(9) 0.0357(10) 0.0126(8) 0.0056(7) 0.0153(7)
C13 0.0330(9) 0.0246(8) 0.0408(10) 0.0061(7) 0.0117(8) 0.0137(7)
C14 0.0313(9) 0.0249(8) 0.0302(9) -0.0016(7) 0.0067(7) 0.0066(7)
C15 0.0225(8) 0.0237(8) 0.0237(8) 0.0029(6) 0.0031(6) 0.0059(6)
C16 0.0234(7) 0.0193(7) 0.0166(7) -0.0024(6) 0.0001(6) 0.0089(6)
C17 0.0229(8) 0.0243(8) 0.0294(9) -0.0064(7) 0.0032(7) 0.0053(6)
C18 0.0244(8) 0.0334(9) 0.0339(9) -0.0123(7) -0.0074(7) 0.0114(7)
C19 0.0427(10) 0.0351(9) 0.0248(9) -0.0075(7) -0.0146(8) 0.0238(8)
C20 0.0427(10) 0.0244(8) 0.0201(8) 0.0024(6) -0.0012(7) 0.0116(7)
C21 0.0231(7) 0.0200(7) 0.0174(7) -0.0024(6) -0.0012(6) 0.0071(6)
C22 0.0191(7) 0.0199(7) 0.0230(8) 0.0072(6) 0.0040(6) 0.0009(6)
C23 0.0231(8) 0.0192(7) 0.0249(8) 0.0073(6) 0.0058(6) 0.0034(6)
C24 0.0265(8) 0.0232(8) 0.0299(9) 0.0039(7) 0.0034(7) 0.0055(6)
C25 0.0337(9) 0.0223(8) 0.0357(10) 0.0004(7) 0.0076(7) 0.0054(7)
C26 0.0340(9) 0.0235(8) 0.0445(11) 0.0104(7) 0.0110(8) 0.0119(7)
C27 0.0329(9) 0.0313(9) 0.0353(10) 0.0122(7) 0.0026(7) 0.0124(7)
C28 0.0291(8) 0.0272(8) 0.0271(8) 0.0061(7) 0.0030(7) 0.0086(7)
C29 0.0228(8) 0.0253(8) 0.0210(8) 0.0053(6) 0.0019(6) 0.0049(6)
C30 0.0197(7) 0.0240(8) 0.0216(8) 0.0059(6) 0.0058(6) 0.0011(6)
C31 0.0288(8) 0.0232(8) 0.0223(8) 0.0046(6) 0.0104(7) 0.0011(6)
C32 0.0297(9) 0.0339(9) 0.0252(8) 0.0016(7) 0.0086(7) 0.0005(7)
C33 0.0399(10) 0.0425(10) 0.0251(9) -0.0026(8) 0.0094(8) -0.0057(8)
C34 0.0572(12) 0.0339(10) 0.0277(9) -0.0055(8) 0.0178(9) -0.0017(9)
C35 0.0530(12) 0.0326(9) 0.0358(10) 0.0025(8) 0.0222(9) 0.0123(9)
C36 0.0360(9) 0.0297(9) 0.0271(9) 0.0062(7) 0.0124(7) 0.0075(7)
C37 0.0255(8) 0.0322(8) 0.0186(8) 0.0073(6) 0.0028(6) 0.0097(7)
C38 0.0254(8) 0.0464(10) 0.0293(9) 0.0116(8) 0.0034(7) 0.0033(8)
C39 0.0251(9) 0.0615(13) 0.0337(10) 0.0096(9) -0.0021(8) 0.0054(9)
C40 0.0353(10) 0.0679(13) 0.0253(9) 0.0132(9) -0.0032(8) 0.0188(9)
C41 0.0357(9) 0.0438(10) 0.0247(9) 0.0150(8) 0.0068(7) 0.0166(8)
C42 0.0237(8) 0.0282(8) 0.0221(8) 0.0048(6) 0.0041(6) 0.0109(6)
C43 0.0237(8) 0.0225(7) 0.0149(7) 0.0028(6) 0.0053(6) 0.0052(6)
C44 0.0203(7) 0.0237(7) 0.0152(7) 0.0024(6) 0.0027(6) 0.0027(6)
C45 0.0248(8) 0.0254(8) 0.0294(9) 0.0000(7) -0.0004(7) 0.0064(6)
C46 0.0202(8) 0.0342(9) 0.0403(10) 0.0002(8) -0.0038(7) 0.0047(7)
C47 0.0269(8) 0.0280(8) 0.0293(9) -0.0005(7) -0.0025(7) -0.0017(7)
C48 0.0325(9) 0.0235(8) 0.0278(9) -0.0009(7) 0.0049(7) 0.0047(7)
C49 0.0228(8) 0.0277(8) 0.0239(8) 0.0020(6) 0.0052(6) 0.0056(6)
C50 0.0221(7) 0.0219(7) 0.0167(7) 0.0037(6) 0.0043(6) 0.0059(6)
C51 0.0216(7) 0.0232(7) 0.0159(7) 0.0045(6) 0.0058(6) 0.0070(6)
C52 0.0197(7) 0.0254(8) 0.0149(7) 0.0031(6) 0.0045(6) 0.0060(6)
C53 0.0226(8) 0.0250(8) 0.0307(9) 0.0039(7) 0.0024(7) 0.0051(6)
C54 0.0256(8) 0.0284(8) 0.0361(9) 0.0040(7) 0.0029(7) 0.0124(7)
C55 0.0193(8) 0.0374(9) 0.0306(9) 0.0021(7) 0.0008(7) 0.0093(7)
C56 0.0225(8) 0.0299(9) 0.0319(9) -0.0037(7) -0.0003(7) 0.0034(7)
C57 0.0225(8) 0.0249(8) 0.0242(8) -0.0009(6) 0.0027(6) 0.0077(6)
C58 0.0145(7) 0.0241(7) 0.0212(8) -0.0006(6) -0.0031(6) 0.0035(6)
C59 0.0218(8) 0.0317(9) 0.0238(8) -0.0075(7) -0.0029(6) 0.0079(7)
C60 0.0357(10) 0.0255(9) 0.0409(11) -0.0103(8) -0.0112(8) 0.0106(7)
C61 0.0400(10) 0.0230(8) 0.0445(11) 0.0035(8) -0.0111(8) 0.0016(7)
C62 0.0292(9) 0.0325(9) 0.0285(9) 0.0055(7) -0.0026(7) -0.0006(7)
C63 0.0165(7) 0.0254(8) 0.0223(8) -0.0025(6) -0.0020(6) 0.0025(6)
C66 0.0479(13) 0.0554(14) 0.0696(16) 0.0121(12) 0.0211(11) 0.0084(11)
C65 0.0564(13) 0.0406(11) 0.0436(12) -0.0011(9) 0.0116(10) 0.0076(10)
C64 0.0395(11) 0.0523(12) 0.0487(12) 0.0157(10) 0.0012(9) 0.0052(9)
C67 0.0475(12) 0.0412(11) 0.0552(13) -0.0027(10) 0.0104(10) -0.0031(9)
O14 0.136(4) 0.068(2) 0.106(3) 0.031(2) 0.054(3) 0.062(3)
C68 0.100(3) 0.072(2) 0.088(3) 0.012(2) 0.030(3) 0.036(3)
C69 0.100(3) 0.078(2) 0.098(2) 0.0042(19) 0.028(3) 0.036(3)
C70 0.090(3) 0.077(2) 0.098(2) 0.0027(19) 0.022(3) 0.050(3)
C71 0.090(3) 0.079(2) 0.091(3) 0.005(2) 0.018(3) 0.056(3)

loop_
_atom_type_symbol
_atom_type_description
_atom_type_scat_dispersion_real
_atom_type_scat_dispersion_imag
_atom_type_scat_source
C C 0.0033 0.0016 'International Tables Vol C Tables 4.2.6.8 and 6.1.1.4'
H H 0.0000 0.0000 'International Tables Vol C Tables 4.2.6.8 and 6.1.1.4'
O O 0.0106 0.0060 'International Tables Vol C Tables 4.2.6.8 and 6.1.1.4'
B B 0.0013 0.0007 'International Tables Vol C Tables 4.2.6.8 and 6.1.1.4'

loop_
_exptl_crystal_face_index_h
_exptl_crystal_face_index_k
_exptl_crystal_face_index_l
_exptl_crystal_face_perp_dist
-1.00 2.00 -2.00 0.1440
1.00 2.00 -2.00 0.2400
2.00 1.00 0.00 0.3230
-2.00 -1.00 0.00 0.1910
0.00 0.00 -1.00 0.1840
-2.00 -1.00 1.00 0.1790
1.00 0.00 -2.00 0.2090
-1.00 0.00 2.00 0.1490
-1.00 -1.00 -1.00 0.2100
1.00 -1.00 -1.00 0.2390
-1.00 1.00 1.00 0.1600
1.00 -2.00 -1.00 0.2070
0.00 -2.00 1.00 0.1090
2.00 -2.00 1.00 0.2670
0.00 2.00 -1.00 0.1890
-2.00 1.00 -2.00 0.1790
0.00 1.00 -3.00 0.1780
0.00 0.00 1.00 0.0550

loop_
_geom_angle_atom_site_label_1
_geom_angle_atom_site_label_2
_geom_angle_atom_site_label_3
_geom_angle
_geom_angle_site_symmetry_1
_geom_angle_site_symmetry_3
O4 B1 O3 107.47(12) . .
O4 B1 O2 109.69(13) . .
O3 B1 O2 110.63(13) . .
O4 B1 O1 109.82(13) . .
O3 B1 O1 109.69(13) . .
O2 B1 O1 109.51(12) . .
O8 B2 O7 107.51(13) . .
O8 B2 O6 110.74(13) . .
O7 B2 O6 110.30(13) . .
O8 B2 O5 109.26(13) . .
O7 B2 O5 109.48(13) . .
O6 B2 O5 109.51(13) . .
O11 B3 O12 107.05(13) . .
O11 B3 O9 109.94(13) . .
O12 B3 O9 110.93(13) . .
O11 B3 O10 109.92(13) . .
O12 B3 O10 109.26(13) . .
O9 B3 O10 109.71(13) . .
C1 O1 B1 123.17(12) . .
C9 O2 B1 123.25(12) . .
C16 O3 B1 105.80(11) . .
C21 O4 B1 105.87(12) . .
C22 O5 B2 122.45(12) . .
C30 O6 B2 122.42(12) . .
C37 O7 B2 105.47(12) . .
C42 O8 B2 105.82(12) . .
C43 O9 B3 123.81(12) . .
C51 O10 B3 123.75(12) . .
C58 O11 B3 106.22(12) . .
C63 O12 B3 105.61(12) . .
C67 O13 C64 104.84(15) . .
O1 C1 C8 120.78(13) . .
O1 C1 C2 115.76(13) . .
C8 C1 C2 123.46(13) . .
C7 C2 C3 119.19(14) . .
C7 C2 C1 119.46(13) . .
C3 C2 C1 121.35(13) . .
C4 C3 C2 120.06(15) . .
C4 C3 H3 120.0 . .
C2 C3 H3 120.0 . .
C5 C4 C3 120.22(15) . .
C5 C4 H4 119.9 . .
C3 C4 H4 119.9 . .
C4 C5 C6 120.09(14) . .
C4 C5 H5 120.0 . .
C6 C5 H5 120.0 . .
C7 C6 C5 120.13(15) . .
C7 C6 H6 119.9 . .
C5 C6 H6 119.9 . .
C6 C7 C2 120.30(14) . .
C6 C7 H7 119.8 . .
C2 C7 H7 119.8 . .
C9 C8 C1 120.23(13) . .
C9 C8 H8 119.9 . .
C1 C8 H8 119.9 . .
O2 C9 C8 120.80(13) . .
O2 C9 C10 115.63(13) . .
C8 C9 C10 123.56(13) . .
C11 C10 C15 119.38(14) . .
C11 C10 C9 121.36(14) . .
C15 C10 C9 119.27(13) . .
C12 C11 C10 120.10(15) . .
C12 C11 H11 120.0 . .
C10 C11 H11 120.0 . .
C11 C12 C13 120.25(15) . .
C11 C12 H12 119.9 . .
C13 C12 H12 119.9 . .
C14 C13 C12 119.89(15) . .
C14 C13 H13 120.1 . .
C12 C13 H13 120.1 . .
C15 C14 C13 120.21(15) . .
C15 C14 H14 119.9 . .
C13 C14 H14 119.9 . .
C14 C15 C10 120.17(14) . .
C14 C15 H15 119.9 . .
C10 C15 H15 119.9 . .
C17 C16 O3 127.83(14) . .
C17 C16 C21 121.92(14) . .
O3 C16 C21 110.25(12) . .
C16 C17 C18 117.32(16) . .
C16 C17 H17 121.3 . .
C18 C17 H17 121.3 . .
C19 C18 C17 121.24(15) . .
C19 C18 H18 119.4 . .
C17 C18 H18 119.4 . .
C18 C19 C20 121.41(15) . .
C18 C19 H19 119.3 . .
C20 C19 H19 119.3 . .
C21 C20 C19 116.74(16) . .
C21 C20 H20 121.6 . .
C19 C20 H20 121.6 . .
O4 C21 C20 128.05(14) . .
O4 C21 C16 110.58(12) . .
C20 C21 C16 121.37(14) . .
O5 C22 C29 120.90(14) . .
O5 C22 C23 115.31(13) . .
C29 C22 C23 123.79(14) . .
C24 C23 C28 119.26(14) . .
C24 C23 C22 119.44(14) . .
C28 C23 C22 121.24(14) . .
C25 C24 C23 120.22(15) . .
C25 C24 H24 119.9 . .
C23 C24 H24 119.9 . .
C24 C25 C26 120.36(16) . .
C24 C25 H25 119.8 . .
C26 C25 H25 119.8 . .
C25 C26 C27 119.73(15) . .
C25 C26 H26 120.1 . .
C27 C26 H26 120.1 . .
C28 C27 C26 120.51(16) . .
C28 C27 H27 119.7 . .
C26 C27 H27 119.7 . .
C27 C28 C23 119.87(15) . .
C27 C28 H28 120.1 . .
C23 C28 H28 120.1 . .
C30 C29 C22 119.52(14) . .
C30 C29 H29 120.2 . .
C22 C29 H29 120.2 . .
O6 C30 C29 121.16(14) . .
O6 C30 C31 115.02(13) . .
C29 C30 C31 123.82(14) . .
C36 C31 C32 119.32(15) . .
C36 C31 C30 119.47(15) . .
C32 C31 C30 121.20(15) . .
C33 C32 C31 120.27(17) . .
C33 C32 H32 119.9 . .
C31 C32 H32 119.9 . .
C34 C33 C32 120.02(18) . .
C34 C33 H33 120.0 . .
C32 C33 H33 120.0 . .
C33 C34 C35 120.48(17) . .
C33 C34 H34 119.8 . .
C35 C34 H34 119.8 . .
C34 C35 C36 119.98(18) . .
C34 C35 H35 120.0 . .
C36 C35 H35 120.0 . .
C35 C36 C31 119.91(17) . .
C35 C36 H36 120.0 . .
C31 C36 H36 120.0 . .
C38 C37 O7 127.73(15) . .
C38 C37 C42 121.88(15) . .
O7 C37 C42 110.39(13) . .
C37 C38 C39 117.48(16) . .
C37 C38 H38 121.3 . .
C39 C38 H38 121.3 . .
C40 C39 C38 120.84(17) . .
C40 C39 H39 119.6 . .
C38 C39 H39 119.6 . .
C39 C40 C41 121.20(16) . .
C39 C40 H40 119.4 . .
C41 C40 H40 119.4 . .
C42 C41 C40 117.45(16) . .
C42 C41 H41 121.3 . .
C40 C41 H41 121.3 . .
O8 C42 C41 128.42(15) . .
O8 C42 C37 110.45(13) . .
C41 C42 C37 121.13(15) . .
O9 C43 C50 120.92(13) . .
O9 C43 C44 115.13(13) . .
C50 C43 C44 123.94(13) . .
C49 C44 C45 119.20(14) . .
C49 C44 C43 121.96(13) . .
C45 C44 C43 118.84(13) . .
C46 C45 C44 120.18(15) . .
C46 C45 H45 119.9 . .
C44 C45 H45 119.9 . .
C45 C46 C47 120.35(15) . .
C45 C46 H46 119.8 . .
C47 C46 H46 119.8 . .
C46 C47 C48 119.83(15) . .
C46 C47 H47 120.1 . .
C48 C47 H47 120.1 . .
C49 C48 C47 120.32(15) . .
C49 C48 H48 119.8 . .
C47 C48 H48 119.8 . .
C48 C49 C44 120.12(14) . .
C48 C49 H49 119.9 . .
C44 C49 H49 119.9 . .
C43 C50 C51 120.01(14) . .
C43 C50 H50 120.0 . .
C51 C50 H50 120.0 . .
O10 C51 C50 120.52(13) . .
O10 C51 C52 115.58(13) . .
C50 C51 C52 123.90(13) . .
C57 C52 C53 119.25(13) . .
C57 C52 C51 119.75(13) . .
C53 C52 C51 120.99(13) . .
C54 C53 C52 120.08(15) . .
C54 C53 H53 120.0 . .
C52 C53 H53 120.0 . .
C53 C54 C55 120.20(15) . .
C53 C54 H54 119.9 . .
C55 C54 H54 119.9 . .
C56 C55 C54 120.09(14) . .
C56 C55 H55 120.0 . .
C54 C55 H55 120.0 . .
C55 C56 C57 120.39(15) . .
C55 C56 H56 119.8 . .
C57 C56 H56 119.8 . .
C56 C57 C52 119.99(14) . .
C56 C57 H57 120.0 . .
C52 C57 H57 120.0 . .
O11 C58 C59 127.82(14) . .
O11 C58 C63 110.60(13) . .
C59 C58 C63 121.58(15) . .
C58 C59 C60 116.77(16) . .
C58 C59 H59 121.6 . .
C60 C59 H59 121.6 . .
C61 C60 C59 121.58(16) . .
C61 C60 H60 119.2 . .
C59 C60 H60 119.2 . .
C60 C61 C62 121.04(16) . .
C60 C61 H61 119.5 . .
C62 C61 H61 119.5 . .
C63 C62 C61 117.06(16) . .
C63 C62 H62 121.5 . .
C61 C62 H62 121.5 . .
C62 C63 O12 128.15(15) . .
C62 C63 C58 121.96(15) . .
O12 C63 C58 109.89(13) . .
C67 C66 C65 104.23(17) . .
C67 C66 H66A 110.9 . .
C65 C66 H66A 110.9 . .
C67 C66 H66B 110.9 . .
C65 C66 H66B 110.9 . .
H66A C66 H66B 108.9 . .
C64 C65 C66 103.43(17) . .
C64 C65 H65A 111.1 . .
C66 C65 H65A 111.1 . .
C64 C65 H65B 111.1 . .
C66 C65 H65B 111.1 . .
H65A C65 H65B 109.0 . .
O13 C64 C65 106.03(16) . .
O13 C64 H64A 110.5 . .
C65 C64 H64A 110.5 . .
O13 C64 H64B 110.5 . .
C65 C64 H64B 110.5 . .
H64A C64 H64B 108.7 . .
O13 C67 C66 106.04(16) . .
O13 C67 H67A 110.5 . .
C66 C67 H67A 110.5 . .
O13 C67 H67B 110.5 . .
C66 C67 H67B 110.5 . .
H67A C67 H67B 108.7 . .
C68 O14 C71 110.3(5) . .
C68 O14 C70 42.6(4) . 2_665
C71 O14 C70 68.5(4) . 2_665
C70 C68 O14 88.0(5) 2_665 .
C70 C68 C69 23.7(3) 2_665 .
O14 C68 C69 106.0(5) . .
C70 C69 C71 155.7(15) 2_665 2_665
C70 C69 C68 50.6(10) 2_665 .
C71 C69 C68 152.6(8) 2_665 .
C70 C69 C70 78.4(13) 2_665 .
C71 C69 C70 93.0(7) 2_665 .
C68 C69 C70 106.2(6) . .
C70 C69 C69 57.8(11) 2_665 2_665
C71 C69 C69 111.9(8) 2_665 2_665
C68 C69 C69 90.8(6) . 2_665
C70 C69 C69 20.6(3) . 2_665
C69 C70 C68 105.7(11) 2_665 2_665
C69 C70 C71 14.4(9) 2_665 .
C68 C70 C71 119.7(6) 2_665 .
C69 C70 C69 101.6(13) 2_665 .
C68 C70 C69 116.9(6) 2_665 .
C71 C70 C69 96.6(5) . .
C69 C70 C70 77.6(12) 2_665 2_665
C68 C70 C70 124.3(9) 2_665 2_665
C71 C70 C70 73.4(5) . 2_665
C69 C70 C70 24.0(3) . 2_665
C69 C70 O14 137.5(14) 2_665 2_665
C68 C70 O14 49.3(4) 2_665 2_665
C71 C70 O14 148.9(6) . 2_665
C69 C70 O14 72.4(4) . 2_665
C70 C70 O14 90.2(6) 2_665 2_665
C69 C70 C71 128.9(14) 2_665 2_665
C68 C70 C71 93.4(6) 2_665 2_665
C71 C70 C71 126.4(5) . 2_665
C69 C70 C71 30.2(3) . 2_665
C70 C70 C71 53.0(3) 2_665 2_665
O14 C70 C71 44.7(3) 2_665 2_665
C69 C71 O14 117.4(7) 2_665 .
C69 C71 C70 9.9(6) 2_665 .
O14 C71 C70 109.5(5) . .
C69 C71 C70 56.7(6) 2_665 2_665
O14 C71 C70 66.8(4) . 2_665
C70 C71 C70 53.6(5) . 2_665

loop_
_geom_bond_atom_site_label_1
_geom_bond_atom_site_label_2
_geom_bond_distance
_geom_bond_site_symmetry_2
B1 O4 1.449(2) .
B1 O3 1.459(2) .
B1 O2 1.488(2) .
B1 O1 1.495(2) .
B2 O8 1.448(2) .
B2 O7 1.461(2) .
B2 O6 1.483(2) .
B2 O5 1.497(2) .
B3 O11 1.449(2) .
B3 O12 1.462(2) .
B3 O9 1.481(2) .
B3 O10 1.497(2) .
O1 C1 1.3010(17) .
O2 C9 1.3046(17) .
O3 C16 1.3718(17) .
O4 C21 1.3726(18) .
O5 C22 1.3020(18) .
O6 C30 1.3113(18) .
O7 C37 1.3696(18) .
O8 C42 1.3705(19) .
O9 C43 1.3061(18) .
O10 C51 1.3023(18) .
O11 C58 1.3662(18) .
O12 C63 1.3782(18) .
O13 C67 1.422(2) .
O13 C64 1.424(2) .
C1 C8 1.384(2) .
C1 C2 1.468(2) .
C2 C7 1.394(2) .
C2 C3 1.396(2) .
C3 C4 1.387(2) .
C3 H3 0.9500 .
C4 C5 1.381(2) .
C4 H4 0.9500 .
C5 C6 1.384(2) .
C5 H5 0.9500 .
C6 C7 1.383(2) .
C6 H6 0.9500 .
C7 H7 0.9500 .
C8 C9 1.377(2) .
C8 H8 0.9500 .
C9 C10 1.472(2) .
C10 C11 1.396(2) .
C10 C15 1.397(2) .
C11 C12 1.387(2) .
C11 H11 0.9500 .
C12 C13 1.388(2) .
C12 H12 0.9500 .
C13 C14 1.387(2) .
C13 H13 0.9500 .
C14 C15 1.386(2) .
C14 H14 0.9500 .
C15 H15 0.9500 .
C16 C17 1.372(2) .
C16 C21 1.388(2) .
C17 C18 1.392(2) .
C17 H17 0.9500 .
C18 C19 1.376(3) .
C18 H18 0.9500 .
C19 C20 1.407(2) .
C19 H19 0.9500 .
C20 C21 1.379(2) .
C20 H20 0.9500 .
C22 C29 1.386(2) .
C22 C23 1.472(2) .
C23 C24 1.397(2) .
C23 C28 1.399(2) .
C24 C25 1.381(2) .
C24 H24 0.9500 .
C25 C26 1.384(2) .
C25 H25 0.9500 .
C26 C27 1.388(3) .
C26 H26 0.9500 .
C27 C28 1.382(2) .
C27 H27 0.9500 .
C28 H28 0.9500 .
C29 C30 1.385(2) .
C29 H29 0.9500 .
C30 C31 1.467(2) .
C31 C36 1.395(2) .
C31 C32 1.397(2) .
C32 C33 1.382(2) .
C32 H32 0.9500 .
C33 C34 1.378(3) .
C33 H33 0.9500 .
C34 C35 1.385(3) .
C34 H34 0.9500 .
C35 C36 1.388(2) .
C35 H35 0.9500 .
C36 H36 0.9500 .
C37 C38 1.366(2) .
C37 C42 1.390(2) .
C38 C39 1.400(2) .
C38 H38 0.9500 .
C39 C40 1.379(3) .
C39 H39 0.9500 .
C40 C41 1.398(3) .
C40 H40 0.9500 .
C41 C42 1.374(2) .
C41 H41 0.9500 .
C43 C50 1.384(2) .
C43 C44 1.470(2) .
C44 C49 1.393(2) .
C44 C45 1.400(2) .
C45 C46 1.380(2) .
C45 H45 0.9500 .
C46 C47 1.383(2) .
C46 H46 0.9500 .
C47 C48 1.387(2) .
C47 H47 0.9500 .
C48 C49 1.384(2) .
C48 H48 0.9500 .
C49 H49 0.9500 .
C50 C51 1.388(2) .
C50 H50 0.9500 .
C51 C52 1.469(2) .
C52 C57 1.399(2) .
C52 C53 1.400(2) .
C53 C54 1.383(2) .
C53 H53 0.9500 .
C54 C55 1.388(2) .
C54 H54 0.9500 .
C55 C56 1.380(2) .
C55 H55 0.9500 .
C56 C57 1.386(2) .
C56 H56 0.9500 .
C57 H57 0.9500 .
C58 C59 1.375(2) .
C58 C63 1.391(2) .
C59 C60 1.399(2) .
C59 H59 0.9500 .
C60 C61 1.380(3) .
C60 H60 0.9500 .
C61 C62 1.400(3) .
C61 H61 0.9500 .
C62 C63 1.368(2) .
C62 H62 0.9500 .
C66 C67 1.516(3) .
C66 C65 1.530(3) .
C66 H66A 0.9900 .
C66 H66B 0.9900 .
C65 C64 1.515(3) .
C65 H65A 0.9900 .
C65 H65B 0.9900 .
C64 H64A 0.9900 .
C64 H64B 0.9900 .
C67 H67A 0.9900 .
C67 H67B 0.9900 .
O14 C68 1.401(7) .
O14 C71 1.412(8) .
O14 C70 1.846(8) 2_665
C68 C70 1.251(9) 2_665
C68 C69 1.559(6) .
C69 C70 0.650(8) 2_665
C69 C71 0.942(7) 2_665
C69 C70 1.564(6) .
C69 C69 1.811(15) 2_665
C70 C69 0.650(8) 2_665
C70 C68 1.251(9) 2_665
C70 C71 1.558(6) .
C70 C70 1.569(16) 2_665
C70 O14 1.846(8) 2_665
C70 C71 1.868(10) 2_665
C71 C69 0.942(7) 2_665
C71 C70 1.868(10) 2_665

loop_
_geom_torsion_atom_site_label_1
_geom_torsion_atom_site_label_2
_geom_torsion_atom_site_label_3
_geom_torsion_atom_site_label_4
_geom_torsion
_geom_torsion_site_symmetry_1
_geom_torsion_site_symmetry_4
O4 B1 O1 C1 -136.28(14) . .
O3 B1 O1 C1 105.82(15) . .
O2 B1 O1 C1 -15.8(2) . .
O4 B1 O2 C9 137.24(14) . .
O3 B1 O2 C9 -104.37(16) . .
O1 B1 O2 C9 16.6(2) . .
O4 B1 O3 C16 -1.71(15) . .
O2 B1 O3 C16 -121.44(13) . .
O1 B1 O3 C16 117.65(13) . .
O3 B1 O4 C21 1.11(15) . .
O2 B1 O4 C21 121.43(13) . .
O1 B1 O4 C21 -118.16(13) . .
O8 B2 O5 C22 -143.90(13) . .
O7 B2 O5 C22 98.61(16) . .
O6 B2 O5 C22 -22.4(2) . .
O8 B2 O6 C30 140.98(13) . .
O7 B2 O6 C30 -100.13(16) . .
O5 B2 O6 C30 20.4(2) . .
O8 B2 O7 C37 -6.13(16) . .
O6 B2 O7 C37 -126.97(13) . .
O5 B2 O7 C37 112.46(14) . .
O7 B2 O8 C42 5.45(16) . .
O6 B2 O8 C42 126.01(13) . .
O5 B2 O8 C42 -113.28(13) . .
O11 B3 O9 C43 -132.26(14) . .
O12 B3 O9 C43 109.53(16) . .
O10 B3 O9 C43 -11.3(2) . .
O11 B3 O10 C51 133.66(14) . .
O12 B3 O10 C51 -109.15(15) . .
O9 B3 O10 C51 12.7(2) . .
O12 B3 O11 C58 -7.01(15) . .
O9 B3 O11 C58 -127.59(13) . .
O10 B3 O11 C58 111.55(13) . .
O11 B3 O12 C63 8.07(15) . .
O9 B3 O12 C63 128.02(13) . .
O10 B3 O12 C63 -110.91(13) . .
B1 O1 C1 C8 7.3(2) . .
B1 O1 C1 C2 -173.12(13) . .
O1 C1 C2 C7 10.9(2) . .
C8 C1 C2 C7 -169.46(14) . .
O1 C1 C2 C3 -169.92(13) . .
C8 C1 C2 C3 9.7(2) . .
C7 C2 C3 C4 -0.9(2) . .
C1 C2 C3 C4 179.95(14) . .
C2 C3 C4 C5 0.2(2) . .
C3 C4 C5 C6 0.3(2) . .
C4 C5 C6 C7 -0.2(2) . .
C5 C6 C7 C2 -0.5(2) . .
C3 C2 C7 C6 1.0(2) . .
C1 C2 C7 C6 -179.81(14) . .
O1 C1 C8 C9 2.7(2) . .
C2 C1 C8 C9 -176.89(13) . .
B1 O2 C9 C8 -9.0(2) . .
B1 O2 C9 C10 171.86(14) . .
C1 C8 C9 O2 -1.8(2) . .
C1 C8 C9 C10 177.21(13) . .
O2 C9 C10 C11 -177.94(14) . .
C8 C9 C10 C11 3.0(2) . .
O2 C9 C10 C15 1.5(2) . .
C8 C9 C10 C15 -177.56(14) . .
C15 C10 C11 C12 0.1(2) . .
C9 C10 C11 C12 179.55(14) . .
C10 C11 C12 C13 -0.7(2) . .
C11 C12 C13 C14 0.8(3) . .
C12 C13 C14 C15 -0.4(2) . .
C13 C14 C15 C10 -0.2(2) . .
C11 C10 C15 C14 0.4(2) . .
C9 C10 C15 C14 -179.12(14) . .
B1 O3 C16 C17 -178.44(15) . .
B1 O3 C16 C21 1.69(15) . .
O3 C16 C17 C18 -179.29(14) . .
C21 C16 C17 C18 0.6(2) . .
C16 C17 C18 C19 0.1(2) . .
C17 C18 C19 C20 -0.3(2) . .
C18 C19 C20 C21 -0.1(2) . .
B1 O4 C21 C20 -179.91(15) . .
B1 O4 C21 C16 -0.09(16) . .
C19 C20 C21 O4 -179.36(14) . .
C19 C20 C21 C16 0.8(2) . .
C17 C16 C21 O4 179.07(13) . .
O3 C16 C21 O4 -1.05(16) . .
C17 C16 C21 C20 -1.1(2) . .
O3 C16 C21 C20 178.79(13) . .
B2 O5 C22 C29 12.0(2) . .
B2 O5 C22 C23 -167.61(13) . .
O5 C22 C23 C24 1.8(2) . .
C29 C22 C23 C24 -177.75(14) . .
O5 C22 C23 C28 178.86(14) . .
C29 C22 C23 C28 -0.7(2) . .
C28 C23 C24 C25 -2.1(2) . .
C22 C23 C24 C25 174.99(14) . .
C23 C24 C25 C26 0.6(2) . .
C24 C25 C26 C27 1.6(3) . .
C25 C26 C27 C28 -2.3(3) . .
C26 C27 C28 C23 0.7(3) . .
C24 C23 C28 C27 1.5(2) . .
C22 C23 C28 C27 -175.58(14) . .
O5 C22 C29 C30 3.2(2) . .
C23 C22 C29 C30 -177.26(13) . .
B2 O6 C30 C29 -8.2(2) . .
B2 O6 C30 C31 172.77(13) . .
C22 C29 C30 O6 -5.2(2) . .
C22 C29 C30 C31 173.81(14) . .
O6 C30 C31 C36 -18.5(2) . .
C29 C30 C31 C36 162.47(15) . .
O6 C30 C31 C32 160.75(14) . .
C29 C30 C31 C32 -18.3(2) . .
C36 C31 C32 C33 1.5(2) . .
C30 C31 C32 C33 -177.72(15) . .
C31 C32 C33 C34 -0.9(3) . .
C32 C33 C34 C35 -0.4(3) . .
C33 C34 C35 C36 1.0(3) . .
C34 C35 C36 C31 -0.4(3) . .
C32 C31 C36 C35 -0.9(2) . .
C30 C31 C36 C35 178.34(14) . .
B2 O7 C37 C38 -175.43(17) . .
B2 O7 C37 C42 4.54(17) . .
O7 C37 C38 C39 -179.97(17) . .
C42 C37 C38 C39 0.1(3) . .
C37 C38 C39 C40 1.0(3) . .
C38 C39 C40 C41 -1.0(3) . .
C39 C40 C41 C42 -0.2(3) . .
B2 O8 C42 C41 177.31(17) . .
B2 O8 C42 C37 -2.75(17) . .
C40 C41 C42 O8 -178.73(16) . .
C40 C41 C42 C37 1.3(3) . .
C38 C37 C42 O8 178.78(15) . .
O7 C37 C42 O8 -1.19(18) . .
C38 C37 C42 C41 -1.3(3) . .
O7 C37 C42 C41 178.75(15) . .
B3 O9 C43 C50 4.0(2) . .
B3 O9 C43 C44 -176.89(14) . .
O9 C43 C44 C49 172.12(14) . .
C50 C43 C44 C49 -8.8(2) . .
O9 C43 C44 C45 -8.4(2) . .
C50 C43 C44 C45 170.67(14) . .
C49 C44 C45 C46 0.7(2) . .
C43 C44 C45 C46 -178.81(15) . .
C44 C45 C46 C47 -1.0(3) . .
C45 C46 C47 C48 0.4(3) . .
C46 C47 C48 C49 0.5(3) . .
C47 C48 C49 C44 -0.7(2) . .
C45 C44 C49 C48 0.1(2) . .
C43 C44 C49 C48 179.63(14) . .
O9 C43 C50 C51 3.7(2) . .
C44 C43 C50 C51 -175.32(13) . .
B3 O10 C51 C50 -6.7(2) . .
B3 O10 C51 C52 173.88(13) . .
C43 C50 C51 O10 -2.3(2) . .
C43 C50 C51 C52 177.07(13) . .
O10 C51 C52 C57 -6.6(2) . .
C50 C51 C52 C57 173.98(14) . .
O10 C51 C52 C53 174.47(13) . .
C50 C51 C52 C53 -4.9(2) . .
C57 C52 C53 C54 0.1(2) . .
C51 C52 C53 C54 179.06(15) . .
C52 C53 C54 C55 -0.8(3) . .
C53 C54 C55 C56 0.8(3) . .
C54 C55 C56 C57 -0.1(3) . .
C55 C56 C57 C52 -0.5(2) . .
C53 C52 C57 C56 0.5(2) . .
C51 C52 C57 C56 -178.42(14) . .
B3 O11 C58 C59 -176.41(15) . .
B3 O11 C58 C63 3.34(16) . .
O11 C58 C59 C60 179.12(14) . .
C63 C58 C59 C60 -0.6(2) . .
C58 C59 C60 C61 -0.2(2) . .
C59 C60 C61 C62 0.2(3) . .
C60 C61 C62 C63 0.5(2) . .
C61 C62 C63 O12 178.39(14) . .
C61 C62 C63 C58 -1.3(2) . .
B3 O12 C63 C62 174.06(16) . .
B3 O12 C63 C58 -6.18(16) . .
O11 C58 C63 C62 -178.34(13) . .
C59 C58 C63 C62 1.4(2) . .
O11 C58 C63 O12 1.89(16) . .
C59 C58 C63 O12 -178.34(13) . .
C67 C66 C65 C64 -2.0(2) . .
C67 O13 C64 C65 -39.3(2) . .
C66 C65 C64 O13 24.8(2) . .
C64 O13 C67 C66 37.8(2) . .
C65 C66 C67 O13 -21.3(2) . .
C71 O14 C68 C70 11.3(6) . 2_665
C71 O14 C68 C69 -4.2(6) . .
C70 O14 C68 C69 -15.5(5) 2_665 .
O14 C68 C69 C70 41.8(15) . 2_665
C70 C68 C69 C71 168(3) 2_665 2_665
O14 C68 C69 C71 -150(2) . 2_665
C70 C68 C69 C70 -59.3(15) 2_665 .
O14 C68 C69 C70 -17.5(6) . .
C70 C68 C69 C69 -45.5(12) 2_665 2_665
O14 C68 C69 C69 -3.7(7) . 2_665
C70 C69 C70 C69 0.008(2) 2_665 2_665
C71 C69 C70 C69 -157.1(17) 2_665 2_665
C68 C69 C70 C69 42.7(11) . 2_665
C70 C69 C70 C68 114.5(13) 2_665 2_665
C71 C69 C70 C68 -42.6(10) 2_665 2_665
C68 C69 C70 C68 157.2(4) . 2_665
C69 C69 C70 C68 114.5(13) 2_665 2_665
C70 C69 C70 C71 -13.7(10) 2_665 .
C71 C69 C70 C71 -170.8(7) 2_665 .
C68 C69 C70 C71 29.0(6) . .
C69 C69 C70 C71 -13.7(10) 2_665 .
C71 C69 C70 C70 -157.1(17) 2_665 2_665
C68 C69 C70 C70 42.7(11) . 2_665
C69 C69 C70 C70 -0.008(2) 2_665 2_665
C70 C69 C70 O14 136.4(13) 2_665 2_665
C71 C69 C70 O14 -20.6(6) 2_665 2_665
C68 C69 C70 O14 179.1(5) . 2_665
C69 C69 C70 O14 136.4(13) 2_665 2_665
C70 C69 C70 C71 157.1(17) 2_665 2_665
C68 C69 C70 C71 -160.2(10) . 2_665
C69 C69 C70 C71 157.1(17) 2_665 2_665
C68 O14 C71 C69 18.5(10) . 2_665
C70 O14 C71 C69 26.7(8) 2_665 2_665
C68 O14 C71 C70 25.0(6) . .
C70 O14 C71 C70 33.2(6) 2_665 .
C68 O14 C71 C70 -8.2(4) . 2_665
C68 C70 C71 C69 -15(4) 2_665 2_665
C69 C70 C71 C69 111(4) . 2_665
C70 C70 C71 C69 105(4) 2_665 2_665
O14 C70 C71 C69 44(4) 2_665 2_665
C71 C70 C71 C69 105(4) 2_665 2_665
C69 C70 C71 O14 -144(4) 2_665 .
C68 C70 C71 O14 -159.2(7) 2_665 .
C69 C70 C71 O14 -33.0(6) . .
C70 C70 C71 O14 -38.8(7) 2_665 .
O14 C70 C71 O14 -99.6(11) 2_665 .
C71 C70 C71 O14 -38.8(7) 2_665 .
C69 C70 C71 C70 -105(4) 2_665 2_665
C68 C70 C71 C70 -120.4(10) 2_665 2_665
C69 C70 C71 C70 5.8(4) . 2_665
O14 C70 C71 C70 -60.9(10) 2_665 2_665
C71 C70 C71 C70 0.000(0) 2_665 2_665
